data_4313910
loop_
_publ_author_name
'F. Albert Cotton'
'Chun Y. Liu'
'Carlos A. Murillo'
'Xiaoping Wang'

_publ_contact_author_address
;  Laboratory for Molecular Structure and Bonding
   Dept. of Chemistry
   Texas A&M University, P.O. Box  30012
   College Station, TX 77842-3012, USA
;
_publ_contact_author_email cotton@tamu.edu
_publ_contact_author_fax '(979) 845 9351'
_publ_contact_author_name 'F. A. Cotton'
_publ_contact_author_phone '(979) 845 4432'
_publ_section_title
;
 Trapping Tetramethoxyzincate and -cobaltate(II) between Mo~2~^4+^ Units
;
_journal_name_full 'Inorganic Chemistry'
_journal_page_first 4619
_journal_page_last 4623
_journal_paper_doi 10.1021/ic034167f
_journal_volume 42
_journal_year 2003
_chemical_formula_moiety Co(C11H19O2)2
_chemical_formula_sum 'C22 H38 Co O4'
_chemical_formula_weight 425.45
_chemical_name_common Co(DPM)2
_chemical_name_systematic
; 
 ? 
;
_space_group_IT_number 88
_symmetry_cell_setting tetragonal
_symmetry_space_group_name_Hall '-I 4ad'
_symmetry_space_group_name_H-M 'I 41/a :2'
_atom_sites_solution_hydrogens geom
_atom_sites_solution_primary direct
_atom_sites_solution_secondary difmap
_audit_creation_method SHELXL-97
_cell_angle_alpha 90.00
_cell_angle_beta 90.00
_cell_angle_gamma 90.00
_cell_formula_units_Z 4
_cell_length_a 10.5256(6)
_cell_length_b 10.5256(6)
_cell_length_c 21.807(3)
_cell_measurement_reflns_used 5193
_cell_measurement_temperature 293(2)
_cell_measurement_theta_max 24.991
_cell_measurement_theta_min 2.148
_cell_volume 2416.0(4)
_computing_cell_refinement SAINT
_computing_data_collection SAMRT
_computing_data_reduction SAINT
_computing_molecular_graphics XP
_computing_publication_material CIFTAB
_computing_structure_refinement 'SHELXL-97 (Sheldrick, 1997)'
_computing_structure_solution 'SHELXS-97 (Sheldrick, 1990)'
_diffrn_ambient_temperature 293(2)
_diffrn_measured_fraction_theta_full 1.000
_diffrn_measured_fraction_theta_max 1.000
_diffrn_measurement_device_type 'SMART BRUKER 1000'
_diffrn_measurement_method \w-scans
_diffrn_radiation_monochromator graphite
_diffrn_radiation_source 'normal-focus sealed tube'
_diffrn_radiation_type MoK\a
_diffrn_radiation_wavelength 0.71073
_diffrn_reflns_av_R_equivalents 0.0187
_diffrn_reflns_av_sigmaI/netI 0.0125
_diffrn_reflns_limit_h_max 12
_diffrn_reflns_limit_h_min -12
_diffrn_reflns_limit_k_max 10
_diffrn_reflns_limit_k_min -12
_diffrn_reflns_limit_l_max 25
_diffrn_reflns_limit_l_min -19
_diffrn_reflns_number 6299
_diffrn_reflns_theta_full 24.98
_diffrn_reflns_theta_max 24.98
_diffrn_reflns_theta_min 2.15
_diffrn_standards_number 'none (area detector data)'
_exptl_absorpt_coefficient_mu 0.731
_exptl_absorpt_correction_T_max 0.8508
_exptl_absorpt_correction_T_min 0.7878
_exptl_absorpt_correction_type multi-scan
_exptl_absorpt_process_details SADABS
_exptl_crystal_colour red
_exptl_crystal_density_diffrn 1.170
_exptl_crystal_density_method 'not measured'
_exptl_crystal_description block
_exptl_crystal_F_000 916
_exptl_crystal_size_max 0.335
_exptl_crystal_size_mid 0.245
_exptl_crystal_size_min 0.221
_refine_diff_density_max 0.178
_refine_diff_density_min -0.164
_refine_diff_density_rms 0.036
_refine_ls_extinction_method none
_refine_ls_goodness_of_fit_ref 1.084
_refine_ls_hydrogen_treatment noref
_refine_ls_matrix_type full
_refine_ls_number_parameters 62
_refine_ls_number_reflns 1074
_refine_ls_number_restraints 0
_refine_ls_restrained_S_all 1.084
_refine_ls_R_factor_all 0.0301
_refine_ls_R_factor_gt 0.0272
_refine_ls_shift/su_max 0.002
_refine_ls_shift/su_mean 0.000
_refine_ls_structure_factor_coef Fsqd
_refine_ls_weighting_details 'calc w=1/[\s^2^(Fo^2^)+(0.0383P)^2^+1.6537P] where P=(Fo^2^+2Fc^2^)/3'
_refine_ls_weighting_scheme calc
_refine_ls_wR_factor_gt 0.0729
_refine_ls_wR_factor_ref 0.0754
_reflns_number_gt 989
_reflns_number_total 1074
_reflns_threshold_expression I>2sigma(I)
_cod_data_source_file ic034167fsi20030214_020632_1.cif
_cod_data_source_block cmpd3
_cod_original_cell_volume 2415.9(3)
_cod_original_sg_symbol_H-M 'I 41/a'
_cod_database_code 4313910

loop_
_symmetry_equiv_pos_as_xyz
'x, y, z'
'-x+1/2, -y, z+1/2'
'-y+3/4, x+1/4, z+1/4'
'y+3/4, -x+3/4, z+3/4'
'x+1/2, y+1/2, z+1/2'
'-x+1, -y+1/2, z+1'
'-y+5/4, x+3/4, z+3/4'
'y+5/4, -x+5/4, z+5/4'
'-x, -y, -z'
'x-1/2, y, -z-1/2'
'y-3/4, -x-1/4, -z-1/4'
'-y-3/4, x-3/4, -z-3/4'
'-x+1/2, -y+1/2, -z+1/2'
'x, y+1/2, -z'
'y-1/4, -x+1/4, -z+1/4'
'-y-1/4, x-1/4, -z-1/4'

loop_
_atom_site_label
_atom_site_type_symbol
_atom_site_fract_x
_atom_site_fract_y
_atom_site_fract_z
_atom_site_U_iso_or_equiv
_atom_site_adp_type
_atom_site_occupancy
_atom_site_symmetry_multiplicity
_atom_site_calc_flag
_atom_site_refinement_flags
_atom_site_disorder_assembly
_atom_site_disorder_group
Co1 Co 0.0000 0.7500 0.3750 0.03377(17) Uani 1 4 d S . .
O1 O 0.12441(11) 0.80433(11) 0.43456(5) 0.0379(3) Uani 1 1 d . . .
C1 C 0.10927(16) 0.79600(14) 0.49269(7) 0.0340(4) Uani 1 1 d . . .
C2 C 0.0000 0.7500 0.52099(10) 0.0385(5) Uani 1 2 d S . .
H2A H 0.0000 0.7500 0.5636 0.046 Uiso 1 2 calc SR . .
C3 C 0.22010(18) 0.84524(17) 0.53176(8) 0.0432(4) Uani 1 1 d . . .
C4 C 0.3383(2) 0.8635(3) 0.49245(12) 0.0804(8) Uani 1 1 d . . .
H4A H 0.3195 0.9208 0.4594 0.121 Uiso 1 1 calc R . .
H4B H 0.3645 0.7830 0.4760 0.121 Uiso 1 1 calc R . .
H4C H 0.4054 0.8982 0.5171 0.121 Uiso 1 1 calc R . .
C5 C 0.1804(2) 0.97420(19) 0.55799(10) 0.0630(6) Uani 1 1 d . . .
H5A H 0.1614 1.0315 0.5250 0.094 Uiso 1 1 calc R . .
H5B H 0.2485 1.0083 0.5822 0.094 Uiso 1 1 calc R . .
H5C H 0.1064 0.9637 0.5832 0.094 Uiso 1 1 calc R . .
C6 C 0.2502(2) 0.7539(2) 0.58456(10) 0.0722(7) Uani 1 1 d . . .
H6A H 0.3196 0.7871 0.6082 0.108 Uiso 1 1 calc R . .
H6B H 0.2731 0.6724 0.5682 0.108 Uiso 1 1 calc R . .
H6C H 0.1767 0.7451 0.6103 0.108 Uiso 1 1 calc R . .

loop_
_atom_site_aniso_label
_atom_site_aniso_U_11
_atom_site_aniso_U_22
_atom_site_aniso_U_33
_atom_site_aniso_U_23
_atom_site_aniso_U_13
_atom_site_aniso_U_12
Co1 0.0421(2) 0.0421(2) 0.0171(2) 0.000 0.000 0.000
O1 0.0465(6) 0.0438(6) 0.0233(6) 0.0021(5) -0.0027(5) -0.0030(5)
C1 0.0488(10) 0.0289(8) 0.0244(8) -0.0022(6) -0.0066(6) 0.0101(7)
C2 0.0524(14) 0.0452(13) 0.0179(10) 0.000 0.000 0.0083(11)
C3 0.0555(11) 0.0401(9) 0.0339(9) -0.0038(7) -0.0150(8) 0.0061(8)
C4 0.0519(13) 0.123(2) 0.0664(15) -0.0200(15) -0.0159(11) -0.0078(13)
C5 0.0847(15) 0.0419(10) 0.0624(13) -0.0122(9) -0.0249(11) 0.0046(10)
C6 0.1004(18) 0.0507(12) 0.0655(14) 0.0055(10) -0.0507(13) 0.0027(12)

loop_
_atom_type_symbol
_atom_type_description
_atom_type_scat_dispersion_real
_atom_type_scat_dispersion_imag
_atom_type_scat_source
C C 0.0033 0.0016 'International Tables Vol C Tables 4.2.6.8 and 6.1.1.4'
H H 0.0000 0.0000 'International Tables Vol C Tables 4.2.6.8 and 6.1.1.4'
O O 0.0106 0.0060 'International Tables Vol C Tables 4.2.6.8 and 6.1.1.4'
Co Co 0.3494 0.9721 'International Tables Vol C Tables 4.2.6.8 and 6.1.1.4'

loop_
_geom_angle_atom_site_label_1
_geom_angle_atom_site_label_2
_geom_angle_atom_site_label_3
_geom_angle
_geom_angle_site_symmetry_1
_geom_angle_site_symmetry_3
_geom_angle_publ_flag
O1 Co1 O1 95.46(6) 11_566 16_666 ?
O1 Co1 O1 116.90(4) 11_566 6_464 ?
O1 Co1 O1 116.90(4) 16_666 6_464 ?
O1 Co1 O1 116.90(4) 11_566 . ?
O1 Co1 O1 116.90(4) 16_666 . ?
O1 Co1 O1 95.46(6) 6_464 . ?
C1 O1 Co1 124.13(11) . . ?
O1 C1 C2 124.44(15) . . ?
O1 C1 C3 115.59(14) . . ?
C2 C1 C3 119.95(15) . . ?
C1 C2 C1 127.4(2) 6_464 . ?
C4 C3 C5 108.76(18) . . ?
C4 C3 C6 109.45(18) . . ?
C5 C3 C6 109.37(16) . . ?
C4 C3 C1 110.54(14) . . ?
C5 C3 C1 107.42(14) . . ?
C6 C3 C1 111.24(15) . . ?

loop_
_geom_bond_atom_site_label_1
_geom_bond_atom_site_label_2
_geom_bond_distance
_geom_bond_site_symmetry_2
_geom_bond_publ_flag
Co1 O1 1.9310(11) 11_566 ?
Co1 O1 1.9310(11) 16_666 ?
Co1 O1 1.9310(11) 6_464 ?
Co1 O1 1.9310(11) . ?
O1 C1 1.2805(18) . ?
C1 C2 1.392(2) . ?
C1 C3 1.535(2) . ?
C2 C1 1.392(2) 6_464 ?
C3 C4 1.523(3) . ?
C3 C5 1.531(3) . ?
C3 C6 1.533(3) . ?
